data_4080600
loop_
_publ_author_name
'Pad\<elkov\'a, Zde\<nka'
'\<Svec, Petr'
'Kampov\'a, Hana'
'S\'ykora, Jan'
'Semler, Miloslav'
'\<St\<epni\<cka, Petr'
'Bakardjieva, Snejana'
'Willem, Rudolph'
'R\%u\<zi\<cka, Ale\<s'

_publ_section_title
;
 Unusual Reactivity of a C,N-Chelated Stannylene with Siloxanes and
 Silanols
;
_journal_issue 8
_journal_name_full Organometallics
_journal_page_first 2398
_journal_paper_doi 10.1021/om400123y
_journal_volume 32
_journal_year 2013
_chemical_formula_moiety 'C38 H54 N4 O3 Si Sn2'
_chemical_formula_sum 'C38 H54 N4 O3 Si Sn2'
_chemical_formula_weight 880.32
_chemical_name_systematic
;
 ?
;
_space_group_IT_number 33
_symmetry_cell_setting orthorhombic
_symmetry_space_group_name_Hall 'P 2c -2n'
_symmetry_space_group_name_H-M 'P n a 21'
_atom_sites_solution_hydrogens geom
_atom_sites_solution_primary direct
_atom_sites_solution_secondary difmap
_audit_creation_method SHELXL-97
_cell_angle_alpha 90
_cell_angle_beta 90
_cell_angle_gamma 90
_cell_formula_units_Z 4
_cell_length_a 21.3369(6)
_cell_length_b 14.7821(10)
_cell_length_c 12.5280(11)
_cell_measurement_reflns_used 29829
_cell_measurement_temperature 150(2)
_cell_measurement_theta_max 27.5
_cell_measurement_theta_min 1
_cell_volume 3951.4(5)
_computing_cell_refinement 'COLLECT and DENZO'
_computing_data_collection 'COLLECT (Hooft, 1998) and DENZO (Otwinowski & Minor, 1997)'
_computing_data_reduction 'COLLECT and DENZO'
_computing_molecular_graphics 'PLATON (Spek, 2003)'
_computing_publication_material 'SHELXL-97 (Sheldrick, 2008)'
_computing_structure_refinement 'SHELXL-97 (Sheldrick, 1997)'
_computing_structure_solution 'SIR92 (Altomare et al., 1994)'
_diffrn_ambient_temperature 150(1)
_diffrn_detector_area_resol_mean 9.091
_diffrn_measured_fraction_theta_full 0.984
_diffrn_measured_fraction_theta_max 0.984
_diffrn_measurement_device_type 'Bruker Nonius KappaCCD area detector'
_diffrn_measurement_method '\f and \w scans to fill the Ewald sphere'
_diffrn_radiation_monochromator graphite
_diffrn_radiation_source 'fine-focus sealed tube'
_diffrn_radiation_type MoK\a
_diffrn_radiation_wavelength 0.71073
_diffrn_reflns_av_R_equivalents 0.0685
_diffrn_reflns_av_sigmaI/netI 0.0597
_diffrn_reflns_limit_h_max 26
_diffrn_reflns_limit_h_min -25
_diffrn_reflns_limit_k_max 16
_diffrn_reflns_limit_k_min -18
_diffrn_reflns_limit_l_max 15
_diffrn_reflns_limit_l_min -14
_diffrn_reflns_number 29522
_diffrn_reflns_theta_full 26.37
_diffrn_reflns_theta_max 26.37
_diffrn_reflns_theta_min 4.15
_diffrn_standards_number 0
_exptl_absorpt_coefficient_mu 1.334
_exptl_absorpt_correction_T_max 0.829
_exptl_absorpt_correction_T_min 0.755
_exptl_absorpt_correction_type integration
_exptl_absorpt_process_details
;
Gaussian integration (Coppens, 1970)
;
_exptl_crystal_colour colourless
_exptl_crystal_density_diffrn 1.480
_exptl_crystal_density_method 'not measured'
_exptl_crystal_description block
_exptl_crystal_F_000 1792
_exptl_crystal_size_max 0.297
_exptl_crystal_size_mid 0.229
_exptl_crystal_size_min 0.190
_refine_diff_density_max 0.515
_refine_diff_density_min -0.597
_refine_diff_density_rms 0.105
_refine_ls_abs_structure_details 'Flack H D (1983), Acta Cryst. A39, 876-881'
_refine_ls_abs_structure_Flack 0.00(12)
_refine_ls_extinction_method none
_refine_ls_goodness_of_fit_ref 1.053
_refine_ls_hydrogen_treatment constr
_refine_ls_matrix_type full
_refine_ls_number_parameters 432
_refine_ls_number_reflns 7592
_refine_ls_number_restraints 17
_refine_ls_restrained_S_all 1.057
_refine_ls_R_factor_all 0.0604
_refine_ls_R_factor_gt 0.0359
_refine_ls_shift/su_max 0.001
_refine_ls_shift/su_mean 0.000
_refine_ls_structure_factor_coef Fsqd
_refine_ls_weighting_details 'calc w=1/[\s^2^(Fo^2^)+(0.0161P)^2^+4.1706P] where P=(Fo^2^+2Fc^2^)/3'
_refine_ls_weighting_scheme calc
_refine_ls_wR_factor_gt 0.0590
_refine_ls_wR_factor_ref 0.0662
_reflns_number_gt 6126
_reflns_number_total 7592
_reflns_threshold_expression >2sigma(I)
_cod_data_source_file om400123y_si_002.cif
_cod_data_source_block shelxl5
_cod_database_code 4080600

loop_
_symmetry_equiv_pos_as_xyz
'x, y, z'
'-x, -y, z+1/2'
'-x+1/2, y+1/2, z+1/2'
'x+1/2, -y+1/2, z'

loop_
_atom_site_label
_atom_site_type_symbol
_atom_site_fract_x
_atom_site_fract_y
_atom_site_fract_z
_atom_site_U_iso_or_equiv
_atom_site_adp_type
_atom_site_occupancy
_atom_site_symmetry_multiplicity
_atom_site_calc_flag
_atom_site_refinement_flags
_atom_site_disorder_assembly
_atom_site_disorder_group
Sn2 Sn 0.871703(14) 0.22576(2) 0.29894(2) 0.02077(8) Uani 1 1 d . . .
Sn1 Sn 0.878924(15) 0.29504(2) 0.02701(2) 0.02148(8) Uani 1 1 d . . .
Si1 Si 1.00573(6) 0.26194(11) 0.17386(13) 0.0235(3) Uani 1 1 d . . .
O3 O 0.95998(15) 0.2709(2) 0.2761(3) 0.0258(9) Uani 1 1 d . A .
O2 O 0.96726(16) 0.2597(3) 0.0619(3) 0.0277(9) Uani 1 1 d . A .
O1 O 0.83418(15) 0.2636(3) 0.1614(3) 0.0248(8) Uani 1 1 d . A .
N1 N 0.9461(2) 0.3600(3) -0.1425(4) 0.0283(11) Uani 1 1 d . . .
N21 N 0.7544(2) 0.1918(3) 0.3626(4) 0.0272(11) Uani 1 1 d . . .
C201 C 0.8448(2) 0.3257(3) 0.4119(4) 0.0212(12) Uani 1 1 d . A .
C10 C 0.8581(3) 0.1807(4) -0.0705(4) 0.0247(12) Uani 1 1 d . A .
C2 C 0.9289(3) 0.4870(4) -0.0172(4) 0.0268(12) Uani 1 1 d . . .
N2 N 0.7606(2) 0.3108(3) -0.0454(4) 0.0336(12) Uani 1 1 d . . .
C1 C 0.8847(2) 0.4387(3) 0.0401(4) 0.0233(11) Uani 1 1 d . A .
C19 C 1.0528(3) 0.1554(4) 0.1783(5) 0.0339(14) Uani 1 1 d . A .
H19A H 1.0253 0.1040 0.1802 0.041 Uiso 1 1 d R . .
H19B H 1.0786 0.1557 0.2411 0.041 Uiso 1 1 d R . .
H19C H 1.0789 0.1521 0.1160 0.041 Uiso 1 1 d R . .
C9 C 0.9953(3) 0.2999(4) -0.1805(5) 0.0394(15) Uani 1 1 d . . .
H9A H 1.0208 0.3319 -0.2311 0.047 Uiso 1 1 d R . .
H9B H 0.9768 0.2482 -0.2145 0.047 Uiso 1 1 d R . .
H9C H 1.0209 0.2802 -0.1218 0.047 Uiso 1 1 d R . .
C205 C 0.8604(3) 0.4738(5) 0.4888(5) 0.0421(18) Uani 1 1 d . A .
H205 H 0.8831 0.5273 0.4921 0.051 Uiso 1 1 d R . .
C202 C 0.7936(3) 0.3137(4) 0.4778(4) 0.0295(13) Uani 1 1 d . . .
C3 C 0.9360(3) 0.5799(4) -0.0026(4) 0.0327(14) Uani 1 1 d . A .
H3 H 0.9656 0.6119 -0.0417 0.039 Uiso 1 1 d R . .
C15 C 0.9044(3) 0.1226(4) -0.1060(5) 0.0329(14) Uani 1 1 d . . .
H15 H 0.9461 0.1353 -0.0903 0.040 Uiso 1 1 d R A .
C4 C 0.8991(3) 0.6238(4) 0.0712(5) 0.0378(15) Uani 1 1 d . . .
H4 H 0.9034 0.6858 0.0811 0.045 Uiso 1 1 d R A .
C206 C 0.8781(3) 0.4067(4) 0.4173(4) 0.0314(13) Uani 1 1 d . . .
H206 H 0.9124 0.4155 0.3725 0.038 Uiso 1 1 d R A .
C8 C 0.9079(3) 0.3905(4) -0.2335(4) 0.0378(15) Uani 1 1 d . . .
H8A H 0.8782 0.4347 -0.2092 0.045 Uiso 1 1 d R . .
H8B H 0.8859 0.3394 -0.2625 0.045 Uiso 1 1 d R . .
H8C H 0.9340 0.4167 -0.2877 0.045 Uiso 1 1 d R . .
C203 C 0.7762(3) 0.3808(4) 0.5491(4) 0.0395(15) Uani 1 1 d . A .
H203 H 0.7416 0.3720 0.5930 0.047 Uiso 1 1 d R . .
C11 C 0.7958(3) 0.1580(4) -0.0888(4) 0.0338(14) Uani 1 1 d . . .
C17 C 0.7196(2) 0.3630(4) 0.0252(5) 0.0437(14) Uani 1 1 d . . .
H17A H 0.7286 0.4263 0.0179 0.052 Uiso 1 1 d R . .
H17B H 0.7260 0.3450 0.0980 0.052 Uiso 1 1 d R . .
H17C H 0.6768 0.3519 0.0056 0.052 Uiso 1 1 d R . .
C5 C 0.8561(3) 0.5773(4) 0.1309(5) 0.0381(15) Uani 1 1 d . A .
H5 H 0.8308 0.6077 0.1796 0.046 Uiso 1 1 d R . .
C6 C 0.8493(3) 0.4847(4) 0.1167(4) 0.0317(14) Uani 1 1 d . . .
H6 H 0.8214 0.4528 0.1595 0.038 Uiso 1 1 d R A .
C13 C 0.8291(4) 0.0252(4) -0.1853(6) 0.057(2) Uani 1 1 d . . .
H13 H 0.8192 -0.0256 -0.2257 0.069 Uiso 1 1 d R A .
C209 C 0.7120(2) 0.2466(3) 0.2983(6) 0.0383(14) Uani 1 1 d . . .
209A H 0.7085 0.2205 0.2284 0.046 Uiso 1 1 d R . .
209B H 0.7286 0.3068 0.2926 0.046 Uiso 1 1 d R . .
209C H 0.6714 0.2488 0.3312 0.046 Uiso 1 1 d R . .
C12 C 0.7816(3) 0.0793(4) -0.1474(5) 0.0462(16) Uani 1 1 d . A .
H12 H 0.7402 0.0632 -0.1600 0.055 Uiso 1 1 d R . .
C20 C 1.0608(3) 0.3598(4) 0.1771(5) 0.0373(15) Uani 1 1 d . A .
H20A H 1.0937 0.3504 0.1258 0.045 Uiso 1 1 d R . .
H20B H 1.0787 0.3651 0.2471 0.045 Uiso 1 1 d R . .
H20C H 1.0385 0.4143 0.1599 0.045 Uiso 1 1 d R . .
C204 C 0.8098(3) 0.4609(4) 0.5541(5) 0.0442(17) Uani 1 1 d . . .
H204 H 0.7980 0.5057 0.6022 0.053 Uiso 1 1 d R A .
C16 C 0.7446(3) 0.2140(4) -0.0409(5) 0.0394(15) Uani 1 1 d . A .
H16A H 0.7059 0.2039 -0.0797 0.047 Uiso 1 1 d R . .
H16B H 0.7378 0.1959 0.0327 0.047 Uiso 1 1 d R . .
C208 C 0.7347(3) 0.0973(4) 0.3603(5) 0.0390(15) Uani 1 1 d . . .
208A H 0.6935 0.0918 0.3903 0.047 Uiso 1 1 d R . .
208B H 0.7637 0.0616 0.4012 0.047 Uiso 1 1 d R . .
208C H 0.7342 0.0762 0.2878 0.047 Uiso 1 1 d R . .
C207 C 0.7567(3) 0.2265(4) 0.4724(4) 0.0366(14) Uani 1 1 d . A .
207A H 0.7758 0.1815 0.5185 0.044 Uiso 1 1 d R . .
207B H 0.7144 0.2374 0.4979 0.044 Uiso 1 1 d R . .
C14 C 0.8902(4) 0.0464(5) -0.1644(5) 0.0502(19) Uani 1 1 d . A .
H14 H 0.9220 0.0095 -0.1905 0.060 Uiso 1 1 d R . .
C7 C 0.9745(2) 0.4383(4) -0.0891(4) 0.0301(13) Uani 1 1 d . A .
H7A H 0.9898 0.4798 -0.1432 0.036 Uiso 1 1 d R . .
H7B H 1.0102 0.4181 -0.0475 0.036 Uiso 1 1 d R . .
N22 N 0.9298(2) 0.1488(3) 0.4772(4) 0.0334(12) Uani 1 1 d D . .
C18 C 0.7550(3) 0.3433(5) -0.1552(5) 0.0514(19) Uani 1 1 d . . .
H18A H 0.7119 0.3417 -0.1768 0.062 Uiso 1 1 d R . .
H18B H 0.7793 0.3053 -0.2015 0.062 Uiso 1 1 d R . .
H18C H 0.7703 0.4043 -0.1595 0.062 Uiso 1 1 d R . .
C210 C 0.8833(7) 0.0816(8) 0.2791(12) 0.0213(14) Uani 0.602(5) 1 d PG A 1
C211 C 0.9033(6) 0.0238(9) 0.3598(7) 0.026(3) Uani 0.602(5) 1 d PGD A 1
C212 C 0.9153(5) -0.0666(8) 0.3373(9) 0.026(2) Uani 0.602(5) 1 d PG A 1
H212 H 0.9289 -0.1061 0.3925 0.031 Uiso 0.602(5) 1 calc PR A 1
C213 C 0.9073(7) -0.0993(9) 0.2342(11) 0.0355(18) Uani 0.602(5) 1 d PG A 1
H213 H 0.9155 -0.1611 0.2188 0.043 Uiso 0.602(5) 1 calc PR A 1
C214 C 0.8873(7) -0.0415(14) 0.1535(7) 0.030(3) Uani 0.602(5) 1 d PG A 1
H214 H 0.8818 -0.0639 0.0831 0.036 Uiso 0.602(5) 1 calc PR A 1
C215 C 0.8753(6) 0.0489(13) 0.1760(9) 0.028(3) Uani 0.602(5) 1 d PG A 1
H215 H 0.8617 0.0884 0.1209 0.034 Uiso 0.602(5) 1 calc PR A 1
C216 C 0.9086(4) 0.0594(6) 0.4741(7) 0.0303(18) Uani 0.602(5) 1 d PD A 1
H21A H 0.8671 0.0557 0.5091 0.036 Uiso 0.602(5) 1 calc PR A 1
H21B H 0.9380 0.0206 0.5147 0.036 Uiso 0.602(5) 1 calc PR A 1
C217 C 0.9246(5) 0.1919(7) 0.5823(7) 0.0429(16) Uani 0.602(5) 1 d PD A 1
H21C H 0.9391 0.2547 0.5776 0.064 Uiso 0.602(5) 1 calc PR A 1
H21D H 0.9505 0.1589 0.6339 0.064 Uiso 0.602(5) 1 calc PR A 1
H21E H 0.8808 0.1908 0.6056 0.064 Uiso 0.602(5) 1 calc PR A 1
C218 C 1.0002(4) 0.1488(7) 0.4539(8) 0.0429(16) Uani 0.602(5) 1 d PD A 1
H21F H 1.0158 0.2111 0.4537 0.064 Uiso 0.602(5) 1 calc PR A 1
H21G H 1.0078 0.1211 0.3840 0.064 Uiso 0.602(5) 1 calc PR A 1
H21H H 1.0221 0.1140 0.5092 0.064 Uiso 0.602(5) 1 calc PR A 1
C220 C 0.8829(10) 0.0842(13) 0.2704(19) 0.0213(14) Uani 0.398(5) 1 d PG A 2
C221 C 0.9216(9) 0.0341(14) 0.3374(11) 0.026(3) Uani 0.398(5) 1 d PGD A 2
C222 C 0.9343(7) -0.0560(14) 0.3142(15) 0.026(2) Uani 0.398(5) 1 d PG A 2
H222 H 0.9607 -0.0902 0.3600 0.031 Uiso 0.398(5) 1 calc PR A 2
C223 C 0.9084(10) -0.0960(14) 0.2240(19) 0.0355(18) Uani 0.398(5) 1 d PG A 2
H223 H 0.9172 -0.1576 0.2081 0.043 Uiso 0.398(5) 1 calc PR A 2
C224 C 0.8698(11) -0.046(2) 0.1570(14) 0.030(3) Uani 0.398(5) 1 d PG A 2
H224 H 0.8521 -0.0733 0.0953 0.036 Uiso 0.398(5) 1 calc PR A 2
C225 C 0.8570(10) 0.044(2) 0.1802(17) 0.028(3) Uani 0.398(5) 1 d PG A 2
H225 H 0.8306 0.0784 0.1344 0.034 Uiso 0.398(5) 1 calc PR A 2
C227 C 0.9683(6) 0.2129(9) 0.5337(13) 0.0429(16) Uani 0.398(5) 1 d PD A 2
H22A H 0.9415 0.2575 0.5693 0.064 Uiso 0.398(5) 1 calc PR A 2
H22B H 0.9961 0.2438 0.4831 0.064 Uiso 0.398(5) 1 calc PR A 2
H22C H 0.9936 0.1810 0.5871 0.064 Uiso 0.398(5) 1 calc PR A 2
C228 C 0.8855(6) 0.1058(9) 0.5570(10) 0.0429(16) Uani 0.398(5) 1 d PD A 2
H22D H 0.8629 0.1532 0.5958 0.064 Uiso 0.398(5) 1 calc PR A 2
H22E H 0.9095 0.0690 0.6077 0.064 Uiso 0.398(5) 1 calc PR A 2
H22F H 0.8554 0.0672 0.5192 0.064 Uiso 0.398(5) 1 calc PR A 2
C226 C 0.9606(6) 0.0789(8) 0.4227(10) 0.0303(18) Uani 0.398(5) 1 d PD A 2
H22G H 0.9736 0.0325 0.4751 0.036 Uiso 0.398(5) 1 calc PR A 2
H22H H 0.9990 0.1037 0.3894 0.036 Uiso 0.398(5) 1 calc PR A 2

loop_
_atom_site_aniso_label
_atom_site_aniso_U_11
_atom_site_aniso_U_22
_atom_site_aniso_U_33
_atom_site_aniso_U_23
_atom_site_aniso_U_13
_atom_site_aniso_U_12
Sn2 0.02333(18) 0.01937(17) 0.01963(18) 0.00021(14) 0.00048(16) -0.00066(18)
Sn1 0.02388(17) 0.02045(16) 0.02010(18) 0.00070(15) -0.00025(16) 0.00261(15)
Si1 0.0214(7) 0.0224(8) 0.0269(8) 0.0036(6) -0.0002(6) 0.0017(7)
O3 0.0211(17) 0.0286(19) 0.028(2) -0.0002(16) 0.0009(14) -0.0015(16)
O2 0.0225(19) 0.035(2) 0.026(2) 0.0008(16) 0.0006(14) 0.0061(17)
O1 0.0219(18) 0.026(2) 0.0267(19) 0.0066(13) 0.0000(15) 0.002(2)
N1 0.033(3) 0.026(3) 0.026(3) 0.005(2) 0.006(2) 0.003(2)
N21 0.027(3) 0.029(3) 0.025(3) 0.002(2) 0.0016(19) -0.004(2)
C201 0.021(3) 0.019(3) 0.023(3) -0.003(2) -0.003(2) -0.002(2)
C10 0.030(3) 0.023(3) 0.021(3) 0.005(2) -0.001(2) -0.001(2)
C2 0.031(3) 0.023(3) 0.026(3) 0.002(2) -0.010(2) -0.002(2)
N2 0.033(3) 0.034(3) 0.035(3) 0.008(2) 0.002(2) 0.009(2)
C1 0.030(3) 0.025(3) 0.015(3) 0.000(2) -0.005(2) -0.001(2)
C19 0.033(4) 0.034(3) 0.034(3) 0.003(3) 0.005(2) 0.007(3)
C9 0.045(4) 0.043(4) 0.030(4) 0.000(3) 0.010(3) 0.006(3)
C205 0.043(4) 0.037(4) 0.046(4) -0.016(3) -0.008(3) 0.002(3)
C202 0.027(3) 0.035(4) 0.027(3) -0.005(2) 0.002(2) 0.000(3)
C3 0.034(3) 0.029(3) 0.035(4) -0.001(2) -0.003(2) -0.002(3)
C15 0.043(4) 0.027(3) 0.029(3) -0.001(3) -0.002(3) -0.001(3)
C4 0.049(4) 0.023(3) 0.042(4) -0.007(3) -0.015(3) 0.002(3)
C206 0.026(3) 0.035(3) 0.034(3) -0.003(2) -0.005(3) 0.005(3)
C8 0.051(4) 0.033(4) 0.030(4) -0.001(2) 0.000(3) -0.003(3)
C203 0.037(3) 0.054(4) 0.028(4) -0.006(3) 0.004(2) 0.007(3)
C11 0.040(4) 0.031(4) 0.029(3) 0.001(3) -0.004(3) -0.001(3)
C17 0.037(3) 0.048(4) 0.046(3) 0.007(3) 0.008(3) 0.009(3)
C5 0.051(4) 0.032(4) 0.031(3) -0.002(3) -0.004(3) 0.012(3)
C6 0.043(4) 0.028(4) 0.023(3) 0.001(2) 0.002(3) 0.006(3)
C13 0.086(6) 0.028(4) 0.057(5) -0.015(3) -0.008(4) -0.007(4)
C209 0.025(3) 0.044(4) 0.046(3) 0.006(3) -0.006(3) -0.004(2)
C12 0.049(4) 0.041(4) 0.048(4) 0.000(3) -0.008(3) -0.013(3)
C20 0.039(4) 0.034(4) 0.039(4) 0.008(3) 0.002(3) -0.005(3)
C204 0.052(4) 0.047(4) 0.034(4) -0.016(3) 0.000(3) 0.011(3)
C16 0.031(3) 0.047(4) 0.039(3) -0.001(3) -0.007(3) -0.012(3)
C208 0.038(3) 0.035(4) 0.044(4) 0.003(3) 0.007(3) -0.009(3)
C207 0.034(3) 0.045(4) 0.031(3) 0.000(3) 0.004(2) -0.004(3)
C14 0.071(5) 0.035(4) 0.045(4) -0.011(3) -0.006(3) 0.009(3)
C7 0.025(3) 0.033(3) 0.033(3) 0.002(2) 0.002(2) -0.004(2)
N22 0.046(3) 0.028(3) 0.027(3) -0.003(2) -0.005(2) 0.003(2)
C18 0.048(4) 0.066(5) 0.040(4) 0.024(3) 0.008(3) 0.024(4)
C210 0.019(3) 0.020(3) 0.024(4) 0.004(2) 0.000(2) -0.002(2)
C211 0.028(8) 0.017(4) 0.033(6) 0.002(4) -0.003(5) -0.002(5)
C212 0.012(7) 0.022(5) 0.043(7) 0.012(4) 0.007(5) -0.007(5)
C213 0.034(4) 0.018(3) 0.054(5) -0.004(3) 0.016(3) -0.001(3)
C214 0.030(10) 0.031(4) 0.030(4) -0.009(3) 0.010(4) -0.013(6)
C215 0.026(9) 0.022(4) 0.038(4) 0.000(3) 0.003(5) -0.013(7)
C216 0.034(5) 0.031(5) 0.025(4) 0.002(3) -0.006(3) 0.002(4)
C217 0.050(4) 0.042(4) 0.037(4) -0.003(3) -0.012(3) 0.003(3)
C218 0.050(4) 0.042(4) 0.037(4) -0.003(3) -0.012(3) 0.003(3)
C220 0.019(3) 0.020(3) 0.024(4) 0.004(2) 0.000(2) -0.002(2)
C221 0.028(8) 0.017(4) 0.033(6) 0.002(4) -0.003(5) -0.002(5)
C222 0.012(7) 0.022(5) 0.043(7) 0.012(4) 0.007(5) -0.007(5)
C223 0.034(4) 0.018(3) 0.054(5) -0.004(3) 0.016(3) -0.001(3)
C224 0.030(10) 0.031(4) 0.030(4) -0.009(3) 0.010(4) -0.013(6)
C225 0.026(9) 0.022(4) 0.038(4) 0.000(3) 0.003(5) -0.013(7)
C227 0.050(4) 0.042(4) 0.037(4) -0.003(3) -0.012(3) 0.003(3)
C228 0.050(4) 0.042(4) 0.037(4) -0.003(3) -0.012(3) 0.003(3)
C226 0.034(5) 0.031(5) 0.025(4) 0.002(3) -0.006(3) 0.002(4)

loop_
_atom_type_symbol
_atom_type_description
_atom_type_scat_dispersion_real
_atom_type_scat_dispersion_imag
_atom_type_scat_source
C C 0.0033 0.0016 'International Tables Vol C Tables 4.2.6.8 and 6.1.1.4'
H H 0.0000 0.0000 'International Tables Vol C Tables 4.2.6.8 and 6.1.1.4'
O O 0.0106 0.0060 'International Tables Vol C Tables 4.2.6.8 and 6.1.1.4'
N N 0.0061 0.0033 'International Tables Vol C Tables 4.2.6.8 and 6.1.1.4'
Si Si 0.0817 0.0704 'International Tables Vol C Tables 4.2.6.8 and 6.1.1.4'
Sn Sn -0.6537 1.4246 'International Tables Vol C Tables 4.2.6.8 and 6.1.1.4'

loop_
_exptl_crystal_face_index_h
_exptl_crystal_face_index_k
_exptl_crystal_face_index_l
_exptl_crystal_face_perp_dist
-2 14 1 0.080
2 -13 -1 0.096
1 0 0 0.142
-1 0 0 0.114
0 0 1 0.057
0 0 -1 0.095

loop_
_geom_angle_atom_site_label_1
_geom_angle_atom_site_label_2
_geom_angle_atom_site_label_3
_geom_angle
O1 Sn2 O3 99.26(13)
O1 Sn2 C201 105.91(18)
O3 Sn2 C201 96.71(17)
O1 Sn2 C220 100.1(7)
O3 Sn2 C220 101.3(6)
C201 Sn2 C220 145.4(6)
O1 Sn2 C210 103.0(4)
O3 Sn2 C210 101.7(4)
C201 Sn2 C210 142.5(4)
C220 Sn2 C210 3.0(10)
O1 Sn1 O2 101.87(14)
O1 Sn1 C10 101.50(18)
O2 Sn1 C10 96.58(18)
O1 Sn1 C1 101.26(19)
O2 Sn1 C1 100.87(17)
C10 Sn1 C1 147.7(2)
O3 Si1 O2 112.38(17)
O3 Si1 C20 107.5(2)
O2 Si1 C20 110.7(3)
O3 Si1 C19 111.7(2)
O2 Si1 C19 106.3(2)
C20 Si1 C19 108.3(3)
Si1 O3 Sn2 130.5(2)
Si1 O2 Sn1 131.1(2)
Sn2 O1 Sn1 127.44(17)
C9 N1 C7 109.4(4)
C9 N1 C8 109.5(4)
C7 N1 C8 109.9(4)
C209 N21 C208 110.1(4)
C209 N21 C207 110.0(5)
C208 N21 C207 111.2(4)
C202 C201 C206 119.0(5)
C202 C201 Sn2 121.5(4)
C206 C201 Sn2 119.4(4)
C15 C10 C11 118.7(5)
C15 C10 Sn1 121.9(4)
C11 C10 Sn1 119.0(4)
C1 C2 C3 121.0(5)
C1 C2 C7 120.2(5)
C3 C2 C7 118.6(5)
C18 N2 C17 110.3(5)
C18 N2 C16 109.7(5)
C17 N2 C16 110.5(5)
C2 C1 C6 118.2(5)
C2 C1 Sn1 120.9(4)
C6 C1 Sn1 120.4(4)
Si1 C19 H19A 109.9
Si1 C19 H19B 109.2
H19A C19 H19B 109.5
Si1 C19 H19C 109.3
H19A C19 H19C 109.5
H19B C19 H19C 109.5
N1 C9 H9A 108.8
N1 C9 H9B 109.4
H9A C9 H9B 109.5
N1 C9 H9C 110.2
H9A C9 H9C 109.5
H9B C9 H9C 109.5
C204 C205 C206 120.1(6)
C204 C205 H205 120.3
C206 C205 H205 119.6
C201 C202 C203 120.3(5)
C201 C202 C207 119.7(5)
C203 C202 C207 120.0(5)
C4 C3 C2 119.4(5)
C4 C3 H3 120.2
C2 C3 H3 120.4
C14 C15 C10 121.5(6)
C14 C15 H15 119.1
C10 C15 H15 119.4
C5 C4 C3 120.9(6)
C5 C4 H4 119.2
C3 C4 H4 119.8
C205 C206 C201 120.3(6)
C205 C206 H206 120.2
C201 C206 H206 119.4
N1 C8 H8A 109.1
N1 C8 H8B 108.8
H8A C8 H8B 109.5
N1 C8 H8C 110.4
H8A C8 H8C 109.5
H8B C8 H8C 109.5
C204 C203 C202 120.2(5)
C204 C203 H203 120.2
C202 C203 H203 119.5
C10 C11 C12 119.4(5)
C10 C11 C16 119.9(5)
C12 C11 C16 120.6(5)
N2 C17 H17A 109.6
N2 C17 H17B 110.0
H17A C17 H17B 109.5
N2 C17 H17C 108.9
H17A C17 H17C 109.5
H17B C17 H17C 109.5
C4 C5 C6 119.7(6)
C4 C5 H5 120.2
C6 C5 H5 120.0
C5 C6 C1 120.8(6)
C5 C6 H6 119.6
C1 C6 H6 119.6
C14 C13 C12 120.2(6)
C14 C13 H13 120.4
C12 C13 H13 119.4
N21 C209 209A 109.2
N21 C209 209B 109.2
209A C209 209B 109.5
N21 C209 209C 110.0
209A C209 209C 109.5
209B C209 209C 109.5
C13 C12 C11 120.2(6)
C13 C12 H12 119.5
C11 C12 H12 120.4
Si1 C20 H20A 109.5
Si1 C20 H20B 109.5
H20A C20 H20B 109.5
Si1 C20 H20C 109.4
H20A C20 H20C 109.5
H20B C20 H20C 109.5
C205 C204 C203 120.0(6)
C205 C204 H204 120.0
C203 C204 H204 120.0
N2 C16 C11 110.6(5)
N2 C16 H16A 109.2
C11 C16 H16A 109.5
N2 C16 H16B 109.9
C11 C16 H16B 109.6
H16A C16 H16B 107.9
N21 C208 208A 109.7
N21 C208 208B 109.2
208A C208 208B 109.5
N21 C208 208C 109.5
208A C208 208C 109.5
208B C208 208C 109.5
N21 C207 C202 110.8(4)
N21 C207 207A 109.3
C202 C207 207A 109.8
N21 C207 207B 109.6
C202 C207 207B 109.2
207A C207 207B 108.0
C13 C14 C15 120.0(6)
C13 C14 H14 119.6
C15 C14 H14 120.4
N1 C7 C2 112.5(4)
N1 C7 H7A 108.6
C2 C7 H7A 109.4
N1 C7 H7B 109.1
C2 C7 H7B 109.4
H7A C7 H7B 107.7
C216 N22 C226 56.0(7)
C216 N22 C227 145.1(8)
C226 N22 C227 117.2(8)
C216 N22 C217 114.3(6)
C226 N22 C217 142.4(8)
C227 N22 C217 46.8(7)
C216 N22 C228 54.5(6)
C226 N22 C228 107.7(8)
C227 N22 C228 107.9(8)
C217 N22 C228 62.8(6)
C216 N22 C218 108.2(6)
C226 N22 C218 56.5(6)
C227 N22 C218 62.2(7)
C217 N22 C218 104.2(6)
C228 N22 C218 137.5(8)
N2 C18 H18A 109.6
N2 C18 H18B 109.4
H18A C18 H18B 109.5
N2 C18 H18C 109.5
H18A C18 H18C 109.5
H18B C18 H18C 109.5
C211 C210 C215 120.0
C211 C210 Sn2 123.9(9)
C215 C210 Sn2 115.8(9)
C212 C211 C210 120.0
C212 C211 C216 120.4(10)
C210 C211 C216 119.5(10)
C213 C212 C211 120.0
C213 C212 H212 120.0
C211 C212 H212 120.0
C212 C213 C214 120.0
C212 C213 H213 120.0
C214 C213 H213 120.0
C215 C214 C213 120.0
C215 C214 H214 120.0
C213 C214 H214 120.0
C214 C215 C210 120.0
C214 C215 H215 120.0
C210 C215 H215 120.0
N22 C216 C211 112.0(7)
N22 C216 H21A 109.2
C211 C216 H21A 109.2
N22 C216 H21B 109.2
C211 C216 H21B 109.2
H21A C216 H21B 107.9
N22 C217 H21C 109.5
N22 C217 H21D 109.5
H21C C217 H21D 109.5
N22 C217 H21E 109.5
H21C C217 H21E 109.5
H21D C217 H21E 109.5
N22 C218 H21F 109.5
N22 C218 H21G 109.5
H21F C218 H21G 109.5
N22 C218 H21H 109.5
H21F C218 H21H 109.5
H21G C218 H21H 109.5
C221 C220 C225 120.0
C221 C220 Sn2 119.1(15)
C225 C220 Sn2 120.6(15)
C220 C221 C222 120.0
C220 C221 C226 121.4(17)
C222 C221 C226 117.5(17)
C223 C222 C221 120.0
C223 C222 H222 120.0
C221 C222 H222 120.0
C222 C223 C224 120.0
C222 C223 H223 120.0
C224 C223 H223 120.0
C225 C224 C223 120.0
C225 C224 H224 120.0
C223 C224 H224 120.0
C224 C225 C220 120.0
C224 C225 H225 120.0
C220 C225 H225 120.0
N22 C227 H22A 109.5
N22 C227 H22B 109.5
H22A C227 H22B 109.5
N22 C227 H22C 109.5
H22A C227 H22C 109.5
H22B C227 H22C 109.5
N22 C228 H22D 109.5
N22 C228 H22E 109.5
H22D C228 H22E 109.5
N22 C228 H22F 109.5
H22D C228 H22F 109.5
H22E C228 H22F 109.5
N22 C226 C221 114.3(12)
N22 C226 H22G 108.7
C221 C226 H22G 108.7
N22 C226 H22H 108.7
C221 C226 H22H 108.7
H22G C226 H22H 107.6

loop_
_geom_bond_atom_site_label_1
_geom_bond_atom_site_label_2
_geom_bond_distance
Sn2 O1 1.981(4)
Sn2 O3 2.018(3)
Sn2 C201 2.125(5)
Sn2 C220 2.14(2)
Sn2 C210 2.160(12)
Sn1 O1 1.990(4)
Sn1 O2 2.004(3)
Sn1 C10 2.132(5)
Sn1 C1 2.134(5)
Si1 O3 1.616(3)
Si1 O2 1.625(4)
Si1 C20 1.864(6)
Si1 C19 1.868(6)
N1 C9 1.456(7)
N1 C7 1.468(7)
N1 C8 1.473(7)
N21 C209 1.458(7)
N21 C208 1.459(7)
N21 C207 1.470(7)
C201 C202 1.380(7)
C201 C206 1.395(7)
C10 C15 1.382(8)
C10 C11 1.390(8)
C2 C1 1.384(7)
C2 C3 1.394(7)
C2 C7 1.509(7)
N2 C18 1.462(7)
N2 C17 1.464(7)
N2 C16 1.473(7)
C1 C6 1.398(7)
C19 H19A 0.9599
C19 H19B 0.9601
C19 H19C 0.9601
C9 H9A 0.9600
C9 H9B 0.9602
C9 H9C 0.9599
C205 C204 1.368(9)
C205 C206 1.389(8)
C205 H205 0.9301
C202 C203 1.386(7)
C202 C207 1.512(8)
C3 C4 1.376(7)
C3 H3 0.9300
C15 C14 1.377(8)
C15 H15 0.9300
C4 C5 1.369(8)
C4 H4 0.9300
C206 H206 0.9300
C8 H8A 0.9599
C8 H8B 0.9600
C8 H8C 0.9600
C203 C204 1.384(8)
C203 H203 0.9299
C11 C12 1.408(8)
C11 C16 1.497(8)
C17 H17A 0.9600
C17 H17B 0.9600
C17 H17C 0.9600
C5 C6 1.387(8)
C5 H5 0.9300
C6 H6 0.9301
C13 C14 1.366(9)
C13 C12 1.376(9)
C13 H13 0.9300
C209 209A 0.9600
C209 209B 0.9599
C209 209C 0.9601
C12 H12 0.9299
C20 H20A 0.9599
C20 H20B 0.9601
C20 H20C 0.9600
C204 H204 0.9299
C16 H16A 0.9700
C16 H16B 0.9700
C208 208A 0.9600
C208 208B 0.9600
C208 208C 0.9601
C207 207A 0.9700
C207 207B 0.9701
C14 H14 0.9299
C7 H7A 0.9701
C7 H7B 0.9699
N22 C216 1.397(9)
N22 C226 1.401(11)
N22 C227 1.440(10)
N22 C217 1.467(8)
N22 C228 1.517(11)
N22 C218 1.530(9)
C18 H18A 0.9600
C18 H18B 0.9599
C18 H18C 0.9600
C210 C211 1.3900
C210 C215 1.3900
C211 C212 1.3900
C211 C216 1.530(10)
C212 C213 1.3900
C212 H212 0.9500
C213 C214 1.3900
C213 H213 0.9500
C214 C215 1.3900
C214 H214 0.9500
C215 H215 0.9500
C216 H21A 0.9900
C216 H21B 0.9900
C217 H21C 0.9800
C217 H21D 0.9800
C217 H21E 0.9800
C218 H21F 0.9800
C218 H21G 0.9800
C218 H21H 0.9800
C220 C221 1.3900
C220 C225 1.3900
C221 C222 1.3900
C221 C226 1.508(13)
C222 C223 1.3900
C222 H222 0.9500
C223 C224 1.3900
C223 H223 0.9500
C224 C225 1.3900
C224 H224 0.9500
C225 H225 0.9500
C227 H22A 0.9800
C227 H22B 0.9800
C227 H22C 0.9800
C228 H22D 0.9800
C228 H22E 0.9800
C228 H22F 0.9800
C226 H22G 0.9900
C226 H22H 0.9900
